data_9000137
loop_
_publ_author_name
'Graeber, E. J.'
'Morosin, B.'
'Rosenzweig, A.'

_publ_section_title
;
 The crystal structure of krausite, KFe(SO4)2.H2O
;
_journal_name_full 'American Mineralogist'
_journal_page_first 1929
_journal_page_last 1936
_journal_volume 50
_journal_year 1965
_chemical_formula_sum 'Fe H2 K O9 S2'
_chemical_name_mineral Krausite
_space_group_IT_number 11
_symmetry_space_group_name_Hall '-P 2yb'
_symmetry_space_group_name_H-M 'P 1 21/m 1'
_cell_angle_alpha 90
_cell_angle_beta 102.75
_cell_angle_gamma 90
_cell_formula_units_Z 2
_cell_length_a 7.908
_cell_length_b 5.152
_cell_length_c 8.988
_cell_volume 357.160
_database_code_amcsd 0000141
_exptl_crystal_density_diffrn 2.837
_cod_original_formula_sum 'Fe K S2 O9 H2'
_cod_database_code 9000137

loop_
_space_group_symop_operation_xyz
x,y,z
x,1/2-y,z
-x,1/2+y,-z
-x,-y,-z

loop_
_atom_site_aniso_label
_atom_site_aniso_U_11
_atom_site_aniso_U_22
_atom_site_aniso_U_33
_atom_site_aniso_U_12
_atom_site_aniso_U_13
_atom_site_aniso_U_23
Fe 0.01521 0.01996 0.01003 0.00000 -0.00227 0.00000
K 0.01782 0.03964 0.02302 0.00000 -0.00177 0.00000
S1 0.01612 0.02023 0.01482 0.00000 -0.00370 0.00000
S2 0.01162 0.01773 0.01094 0.00000 -0.00153 0.00000
O1 0.03546 0.03527 0.01827 0.00000 0.00284 0.00000
O2 0.01815 0.03097 0.04483 0.00000 -0.01530 0.00000
O3 0.02961 0.02541 0.02320 0.01479 0.01142 0.01147
O4 0.02538 0.02629 0.00750 0.00000 -0.00525 0.00000
O5 0.01640 0.04378 0.02102 0.00000 -0.00940 0.00000
O6 0.02670 0.02480 0.02128 -0.01235 0.01440 -0.01164
Wat7 0.03410 0.03792 0.01249 0.00000 0.00056 0.00000

loop_
_atom_site_label
_atom_site_fract_x
_atom_site_fract_y
_atom_site_fract_z
_atom_site_type_symbol
_atom_site_attached_hydrogens
Fe 0.08920 0.25000 0.22770 Fe 0
K 0.57420 0.25000 0.21530 K 0
S1 0.66550 0.25000 0.65330 S 0
S2 0.15550 0.25000 0.88120 S 0
O1 0.74010 0.25000 0.51910 O 0
O2 0.47790 0.25000 0.62420 O 0
O3 0.72790 0.01710 0.74940 O 0
O4 0.06020 0.25000 0.00570 O 0
O5 0.34160 0.25000 0.93630 O 0
O6 0.10150 0.01540 0.78480 O 0
Wat7 0.10690 0.25000 0.45630 O 2

loop_
_cod_changelog_entry_id
_cod_changelog_entry_author
_cod_changelog_entry_date
_cod_changelog_entry_text
1
;cod-tools version 3.8.0
Id: cif_guess_AMCSD_atom_types 9574 2023-05-10 09:00:05Z saulius
;
2023-05-10T18:45:47+03:00
;Derived atom types and hydrogen counts
from atom names that follow the AMCSD naming convention
(Wat == water, O-H == hydroxyl).
;

loop_
_cod_related_entry_id
_cod_related_entry_database
_cod_related_entry_code
1 AMCSD 0000141
